data_2230475
loop_
_publ_author_name
'Lo, Kong Mun'
'Ng, Seik Weng'

_publ_section_title
;
 <i>catena</i>-Poly[[tribenzyltin(IV)]-\m-(<i>E</i>)-3-phenylprop-2-enoato-\k^2^<i>O</i>:<i>O</i>']
;
_journal_coeditor_code SI2355
_journal_issue 6
_journal_name_full 'Acta Crystallographica Section E'
_journal_page_first m744
_journal_page_last m745
_journal_paper_doi 10.1107/S1600536811017247
_journal_volume 67
_journal_year 2011
_chemical_formula_iupac '[Sn (C7 H7)3 (C9 H7 O2)]'
_chemical_formula_moiety 'C30 H28 O2 Sn'
_chemical_formula_sum 'C30 H28 O2 Sn'
_chemical_formula_weight 539.21
_chemical_name_systematic
;
<i>catena</i>-Poly[[tribenzyltin(IV)]-\m-(<i>E</i>)-3-phenylprop-2-
enoato-\k^2^<i>O</i>:<i>O</i>']
;
_space_group_IT_number 4
_symmetry_cell_setting monoclinic
_symmetry_space_group_name_Hall 'P 2yb'
_symmetry_space_group_name_H-M 'P 1 21 1'
_atom_sites_solution_hydrogens geom
_atom_sites_solution_primary direct
_atom_sites_solution_secondary difmap
_audit_creation_method SHELXL-97
_cell_angle_alpha 90.00
_cell_angle_beta 110.2838(8)
_cell_angle_gamma 90.00
_cell_formula_units_Z 8
_cell_length_a 19.5847(3)
_cell_length_b 10.2404(2)
_cell_length_c 26.6224(4)
_cell_measurement_reflns_used 8518
_cell_measurement_temperature 100(2)
_cell_measurement_theta_max 24.64
_cell_measurement_theta_min 2.25
_cell_volume 5008.16(15)
_computing_cell_refinement 'SAINT (Bruker, 2009)'
_computing_data_collection 'APEX2 (Bruker, 2009)'
_computing_data_reduction 'SAINT (Bruker, 2009)'
_computing_molecular_graphics 'X-SEED (Barbour, 2001)'
_computing_publication_material 'publCIF (Westrip, 2010)'
_computing_structure_refinement 'SHELXL97 (Sheldrick, 2008)'
_computing_structure_solution 'SHELXS97 (Sheldrick, 2008)'
_diffrn_ambient_temperature 100(2)
_diffrn_measured_fraction_theta_full 1.000
_diffrn_measured_fraction_theta_max 1.000
_diffrn_measurement_device_type 'Bruker SMART APEX'
_diffrn_measurement_method \w
_diffrn_radiation_monochromator graphite
_diffrn_radiation_source 'fine-focus sealed tube'
_diffrn_radiation_type MoK\a
_diffrn_radiation_wavelength 0.71073
_diffrn_reflns_av_R_equivalents 0.0494
_diffrn_reflns_av_sigmaI/netI 0.0771
_diffrn_reflns_limit_h_max 25
_diffrn_reflns_limit_h_min -25
_diffrn_reflns_limit_k_max 13
_diffrn_reflns_limit_k_min -13
_diffrn_reflns_limit_l_max 34
_diffrn_reflns_limit_l_min -34
_diffrn_reflns_number 47886
_diffrn_reflns_theta_full 27.50
_diffrn_reflns_theta_max 27.50
_diffrn_reflns_theta_min 0.82
_diffrn_standards_decay_% 0
_diffrn_standards_interval_count 0
_diffrn_standards_interval_time 0
_diffrn_standards_number 0
_exptl_absorpt_coefficient_mu 1.044
_exptl_absorpt_correction_T_max 0.9028
_exptl_absorpt_correction_T_min 0.8183
_exptl_absorpt_correction_type multi-scan
_exptl_absorpt_process_details '(SADABS; Sheldrick, 1996)'
_exptl_crystal_colour Colorless
_exptl_crystal_density_diffrn 1.430
_exptl_crystal_density_method 'not measured'
_exptl_crystal_description Block
_exptl_crystal_F_000 2192
_exptl_crystal_size_max 0.20
_exptl_crystal_size_mid 0.10
_exptl_crystal_size_min 0.10
_refine_diff_density_max 0.825
_refine_diff_density_min -0.793
_refine_ls_abs_structure_details 'Flack (1983), 10328 Friedel pairs'
_refine_ls_abs_structure_Flack 0.00(2)
_refine_ls_extinction_method none
_refine_ls_goodness_of_fit_ref 0.966
_refine_ls_hydrogen_treatment constr
_refine_ls_matrix_type full
_refine_ls_number_parameters 1189
_refine_ls_number_reflns 22492
_refine_ls_number_restraints 1
_refine_ls_restrained_S_all 0.966
_refine_ls_R_factor_all 0.0551
_refine_ls_R_factor_gt 0.0424
_refine_ls_shift/su_max 0.001
_refine_ls_shift/su_mean 0.001
_refine_ls_structure_factor_coef Fsqd
_refine_ls_weighting_details 'calc w=1/[\s^2^(Fo^2^)+(0.0349P)^2^] where P=(Fo^2^+2Fc^2^)/3'
_refine_ls_weighting_scheme calc
_refine_ls_wR_factor_gt 0.0809
_refine_ls_wR_factor_ref 0.0870
_reflns_number_gt 19107
_reflns_number_total 22492
_reflns_threshold_expression I>2\s(I)
_cod_data_source_file si2355.cif
_cod_data_source_block I
_cod_original_cell_volume 5008.15(15)
_cod_original_sg_symbol_H-M 'P 21'
_cod_database_code 2230475
_cod_database_fobs_code 2230475

loop_
_symmetry_equiv_pos_as_xyz
'x, y, z'
'-x, y+1/2, -z'

loop_
_atom_site_type_symbol
_atom_site_label
_atom_site_fract_x
_atom_site_fract_y
_atom_site_fract_z
_atom_site_U_iso_or_equiv
_atom_site_adp_type
_atom_site_calc_flag
_atom_site_refinement_flags
_atom_site_occupancy
_atom_site_symmetry_multiplicity
_atom_site_disorder_assembly
_atom_site_disorder_group
Sn Sn1 0.494183(19) 0.50003(3) 0.024475(14) 0.01855(8) Uani d . 1 1 . .
Sn Sn2 0.473268(18) 0.73095(3) 0.477818(12) 0.01602(7) Uani d . 1 1 . .
Sn Sn3 0.028304(19) 0.67354(3) 0.517422(13) 0.01674(8) Uani d . 1 1 . .
Sn Sn4 0.005351(19) 0.96457(3) 0.977122(13) 0.01520(8) Uani d . 1 1 . .
O O1 0.4760(2) 0.6546(3) 0.07388(13) 0.0221(8) Uani d . 1 1 . .
O O2 0.4912(2) 0.8102(4) 0.02052(14) 0.0229(8) Uani d . 1 1 . .
O O3 0.41043(19) 0.8820(3) 0.42395(13) 0.0203(8) Uani d . 1 1 . .
O O4 0.47228(19) 1.0424(3) 0.47598(13) 0.0193(8) Uani d . 1 1 . .
O O5 0.09833(19) 0.5343(3) 0.57185(13) 0.0209(8) Uani d . 1 1 . .
O O6 0.0365(2) 0.3609(4) 0.52990(14) 0.0230(8) Uani d . 1 1 . .
O O7 0.01843(19) 0.8125(3) 0.92420(13) 0.0190(8) Uani d . 1 1 . .
O O8 0.00660(19) 0.6558(4) 0.97772(12) 0.0202(8) Uani d . 1 1 . .
C C1 0.6043(3) 0.5568(5) 0.0369(3) 0.0340(15) Uani d . 1 1 . .
H H1A 0.6084 0.5800 0.0020 0.041 Uiso calc R 1 1 . .
H H1B 0.6162 0.6356 0.0599 0.041 Uiso calc R 1 1 . .
C C2 0.6588(3) 0.4511(5) 0.0628(2) 0.0232(12) Uani d . 1 1 . .
C C3 0.6710(4) 0.4125(8) 0.1158(3) 0.0452(19) Uani d . 1 1 . .
H H3 0.6469 0.4562 0.1364 0.054 Uiso calc R 1 1 . .
C C4 0.7182(4) 0.3103(9) 0.1379(3) 0.059(2) Uani d . 1 1 . .
H H4 0.7246 0.2824 0.1733 0.070 Uiso calc R 1 1 . .
C C5 0.7559(4) 0.2487(6) 0.1100(3) 0.0441(18) Uani d . 1 1 . .
H H5 0.7887 0.1798 0.1259 0.053 Uiso calc R 1 1 . .
C C6 0.7456(4) 0.2872(6) 0.0598(3) 0.0368(15) Uani d . 1 1 . .
H H6 0.7726 0.2465 0.0405 0.044 Uiso calc R 1 1 . .
C C7 0.6965(3) 0.3852(5) 0.0354(2) 0.0286(13) Uani d . 1 1 . .
H H7 0.6887 0.4074 -0.0008 0.034 Uiso calc R 1 1 . .
C C8 0.4075(3) 0.5580(5) -0.0464(2) 0.0246(12) Uani d . 1 1 . .
H H8A 0.3876 0.6422 -0.0394 0.030 Uiso calc R 1 1 . .
H H8B 0.4276 0.5727 -0.0753 0.030 Uiso calc R 1 1 . .
C C9 0.3466(3) 0.4614(5) -0.0655(2) 0.0235(12) Uani d . 1 1 . .
C C10 0.3005(3) 0.4389(5) -0.0364(3) 0.0299(14) Uani d . 1 1 . .
H H10 0.3088 0.4844 -0.0037 0.036 Uiso calc R 1 1 . .
C C11 0.2438(3) 0.3526(6) -0.0539(3) 0.0399(16) Uani d . 1 1 . .
H H11 0.2134 0.3382 -0.0333 0.048 Uiso calc R 1 1 . .
C C12 0.2307(4) 0.2866(6) -0.1016(3) 0.054(2) Uani d . 1 1 . .
H H12 0.1910 0.2277 -0.1140 0.064 Uiso calc R 1 1 . .
C C13 0.2759(4) 0.3064(7) -0.1316(3) 0.0476(18) Uani d . 1 1 . .
H H13 0.2676 0.2608 -0.1643 0.057 Uiso calc R 1 1 . .
C C14 0.3328(4) 0.3931(6) -0.1128(3) 0.0338(15) Uani d . 1 1 . .
H H14 0.3637 0.4065 -0.1331 0.041 Uiso calc R 1 1 . .
C C15 0.4723(3) 0.3541(5) 0.0752(2) 0.0249(12) Uani d . 1 1 . .
H H15A 0.4236 0.3174 0.0556 0.030 Uiso calc R 1 1 . .
H H15B 0.5079 0.2826 0.0794 0.030 Uiso calc R 1 1 . .
C C16 0.4741(3) 0.3910(5) 0.1306(2) 0.0205(11) Uani d . 1 1 . .
C C17 0.4169(3) 0.4589(5) 0.1382(2) 0.0234(12) Uani d . 1 1 . .
H H17 0.3763 0.4841 0.1080 0.028 Uiso calc R 1 1 . .
C C18 0.4183(3) 0.4900(5) 0.1887(2) 0.0259(12) Uani d . 1 1 . .
H H18 0.3779 0.5340 0.1929 0.031 Uiso calc R 1 1 . .
C C19 0.4764(4) 0.4590(6) 0.2329(2) 0.0342(14) Uani d . 1 1 . .
H H19 0.4775 0.4838 0.2676 0.041 Uiso calc R 1 1 . .
C C20 0.5333(4) 0.3916(6) 0.2266(2) 0.0355(14) Uani d . 1 1 . .
H H20 0.5738 0.3676 0.2571 0.043 Uiso calc R 1 1 . .
C C21 0.5321(3) 0.3580(6) 0.1756(2) 0.0311(13) Uani d . 1 1 . .
H H21 0.5721 0.3116 0.1718 0.037 Uiso calc R 1 1 . .
C C22 0.4771(3) 0.7744(5) 0.0616(2) 0.0207(12) Uani d . 1 1 . .
C C23 0.4620(3) 0.8704(5) 0.0971(2) 0.0230(12) Uani d . 1 1 . .
H H23 0.4609 0.9605 0.0882 0.028 Uiso calc R 1 1 . .
C C24 0.4498(3) 0.8353(5) 0.1416(2) 0.0196(11) Uani d . 1 1 . .
H H24 0.4505 0.7443 0.1487 0.024 Uiso calc R 1 1 . .
C C25 0.4353(3) 0.9221(5) 0.1807(2) 0.0185(11) Uani d . 1 1 . .
C C26 0.4330(3) 0.8699(6) 0.2287(2) 0.0265(12) Uani d . 1 1 . .
H H26 0.4414 0.7792 0.2356 0.032 Uiso calc R 1 1 . .
C C27 0.4188(3) 0.9474(5) 0.2661(2) 0.0274(13) Uani d . 1 1 . .
H H27 0.4174 0.9103 0.2985 0.033 Uiso calc R 1 1 . .
C C28 0.4065(3) 1.0788(5) 0.2565(2) 0.0248(12) Uani d . 1 1 . .
H H28 0.3959 1.1323 0.2820 0.030 Uiso calc R 1 1 . .
C C29 0.4094(3) 1.1328(5) 0.2102(2) 0.0293(13) Uani d . 1 1 . .
H H29 0.4016 1.2239 0.2039 0.035 Uiso calc R 1 1 . .
C C30 0.4236(3) 1.0553(5) 0.1727(2) 0.0269(13) Uani d . 1 1 . .
H H30 0.4255 1.0938 0.1407 0.032 Uiso calc R 1 1 . .
C C31 0.4127(3) 0.5818(5) 0.4236(2) 0.0247(12) Uani d . 1 1 . .
H H31A 0.4468 0.5336 0.4104 0.030 Uiso calc R 1 1 . .
H H31B 0.3942 0.5193 0.4442 0.030 Uiso calc R 1 1 . .
C C32 0.3498(3) 0.6254(4) 0.3762(2) 0.0201(11) Uani d . 1 1 . .
C C33 0.3584(3) 0.6618(6) 0.32802(19) 0.0274(12) Uani d . 1 1 . .
H H33 0.4051 0.6545 0.3249 0.033 Uiso calc R 1 1 . .
C C34 0.3016(4) 0.7078(6) 0.2854(2) 0.0386(16) Uani d . 1 1 . .
H H34 0.3096 0.7337 0.2536 0.046 Uiso calc R 1 1 . .
C C35 0.2325(3) 0.7166(5) 0.2882(2) 0.0320(14) Uani d . 1 1 . .
H H35 0.1930 0.7481 0.2586 0.038 Uiso calc R 1 1 . .
C C36 0.2216(3) 0.6789(6) 0.3348(2) 0.0295(12) Uani d . 1 1 . .
H H36 0.1744 0.6831 0.3373 0.035 Uiso calc R 1 1 . .
C C37 0.2801(3) 0.6352(5) 0.3778(2) 0.0227(12) Uani d . 1 1 . .
H H37 0.2721 0.6109 0.4098 0.027 Uiso calc R 1 1 . .
C C38 0.4420(3) 0.7885(5) 0.5446(2) 0.0228(11) Uani d . 1 1 . .
H H38A 0.4860 0.8185 0.5740 0.027 Uiso calc R 1 1 . .
H H38B 0.4082 0.8635 0.5336 0.027 Uiso calc R 1 1 . .
C C39 0.4064(3) 0.6834(5) 0.56550(19) 0.0190(11) Uani d . 1 1 . .
C C40 0.3371(3) 0.6403(5) 0.5355(2) 0.0233(12) Uani d . 1 1 . .
H H40 0.3121 0.6802 0.5019 0.028 Uiso calc R 1 1 . .
C C41 0.3034(3) 0.5407(5) 0.5532(2) 0.0289(13) Uani d . 1 1 . .
H H41 0.2563 0.5116 0.5314 0.035 Uiso calc R 1 1 . .
C C42 0.3376(3) 0.4838(5) 0.6021(2) 0.0292(13) Uani d . 1 1 . .
H H42 0.3145 0.4157 0.6144 0.035 Uiso calc R 1 1 . .
C C43 0.4055(3) 0.5260(5) 0.6331(2) 0.0288(13) Uani d . 1 1 . .
H H43 0.4294 0.4875 0.6671 0.035 Uiso calc R 1 1 . .
C C44 0.4395(3) 0.6249(5) 0.6149(2) 0.0235(12) Uani d . 1 1 . .
H H44 0.4866 0.6531 0.6369 0.028 Uiso calc R 1 1 . .
C C45 0.5767(3) 0.7892(5) 0.4745(2) 0.0188(11) Uani d . 1 1 . .
H H45A 0.5720 0.8779 0.4588 0.023 Uiso calc R 1 1 . .
H H45B 0.6123 0.7939 0.5114 0.023 Uiso calc R 1 1 . .
C C46 0.6058(3) 0.6986(4) 0.4421(2) 0.0200(11) Uani d . 1 1 . .
C C47 0.5753(3) 0.6973(5) 0.3862(2) 0.0274(13) Uani d . 1 1 . .
H H47 0.5345 0.7513 0.3688 0.033 Uiso calc R 1 1 . .
C C48 0.6036(4) 0.6189(6) 0.3561(2) 0.0339(15) Uani d . 1 1 . .
H H48 0.5815 0.6187 0.3182 0.041 Uiso calc R 1 1 . .
C C49 0.6631(4) 0.5412(6) 0.3802(2) 0.0359(15) Uani d . 1 1 . .
H H49 0.6832 0.4894 0.3591 0.043 Uiso calc R 1 1 . .
C C50 0.6932(3) 0.5396(5) 0.4352(2) 0.0323(14) Uani d . 1 1 . .
H H50 0.7336 0.4844 0.4523 0.039 Uiso calc R 1 1 . .
C C51 0.6652(3) 0.6174(5) 0.4658(2) 0.0255(12) Uani d . 1 1 . .
H H51 0.6869 0.6154 0.5037 0.031 Uiso calc R 1 1 . .
C C52 0.4226(3) 1.0026(5) 0.43487(18) 0.0173(10) Uani d . 1 1 . .
C C53 0.3748(3) 1.0960(5) 0.3960(2) 0.0209(12) Uani d . 1 1 . .
H H53 0.3868 1.1863 0.4000 0.025 Uiso calc R 1 1 . .
C C54 0.3165(3) 1.0594(5) 0.35629(19) 0.0186(11) Uani d . 1 1 . .
H H54 0.3071 0.9681 0.3537 0.022 Uiso calc R 1 1 . .
C C55 0.2638(3) 1.1401(5) 0.3153(2) 0.0197(11) Uani d . 1 1 . .
C C56 0.2761(3) 1.2723(5) 0.3087(2) 0.0246(13) Uani d . 1 1 . .
H H56 0.3199 1.3127 0.3307 0.030 Uiso calc R 1 1 . .
C C57 0.2234(4) 1.3452(6) 0.2693(2) 0.0369(16) Uani d . 1 1 . .
H H57 0.2316 1.4351 0.2647 0.044 Uiso calc R 1 1 . .
C C58 0.1606(4) 1.2879(7) 0.2376(2) 0.0394(17) Uani d . 1 1 . .
H H58 0.1255 1.3381 0.2109 0.047 Uiso calc R 1 1 . .
C C59 0.1474(3) 1.1582(7) 0.2438(2) 0.0391(16) Uani d . 1 1 . .
H H59 0.1030 1.1191 0.2221 0.047 Uiso calc R 1 1 . .
C C60 0.1993(3) 1.0849(6) 0.2821(2) 0.0286(13) Uani d . 1 1 . .
H H60 0.1905 0.9947 0.2857 0.034 Uiso calc R 1 1 . .
C C61 0.0888(3) 0.8352(5) 0.5635(2) 0.0232(12) Uani d . 1 1 . .
H H61A 0.1113 0.8824 0.5407 0.028 Uiso calc R 1 1 . .
H H61B 0.0534 0.8956 0.5701 0.028 Uiso calc R 1 1 . .
C C62 0.1474(3) 0.8092(5) 0.6162(2) 0.0187(11) Uani d . 1 1 . .
C C63 0.2155(3) 0.7625(5) 0.6187(2) 0.0227(12) Uani d . 1 1 . .
H H63 0.2243 0.7460 0.5864 0.027 Uiso calc R 1 1 . .
C C64 0.2702(3) 0.7397(5) 0.6669(2) 0.0258(12) Uani d . 1 1 . .
H H64 0.3163 0.7088 0.6676 0.031 Uiso calc R 1 1 . .
C C65 0.2581(3) 0.7618(5) 0.7140(2) 0.0292(14) Uani d . 1 1 . .
H H65 0.2951 0.7443 0.7474 0.035 Uiso calc R 1 1 . .
C C66 0.1910(3) 0.8099(6) 0.7120(2) 0.0357(14) Uani d . 1 1 . .
H H66 0.1827 0.8280 0.7444 0.043 Uiso calc R 1 1 . .
C C67 0.1363(3) 0.8318(5) 0.6637(2) 0.0251(12) Uani d . 1 1 . .
H H67 0.0904 0.8629 0.6632 0.030 Uiso calc R 1 1 . .
C C68 -0.0718(3) 0.6155(5) 0.5268(2) 0.0214(11) Uani d . 1 1 . .
H H68A -0.1100 0.6092 0.4909 0.026 Uiso calc R 1 1 . .
H H68B -0.0654 0.5275 0.5432 0.026 Uiso calc R 1 1 . .
C C69 -0.0970(3) 0.7083(4) 0.5609(2) 0.0213(12) Uani d . 1 1 . .
C C70 -0.0571(3) 0.7209(6) 0.6152(2) 0.0266(12) Uani d . 1 1 . .
H H70 -0.0123 0.6754 0.6300 0.032 Uiso calc R 1 1 . .
C C71 -0.0816(3) 0.7986(6) 0.6478(2) 0.0310(14) Uani d . 1 1 . .
H H71 -0.0540 0.8048 0.6849 0.037 Uiso calc R 1 1 . .
C C72 -0.1456(3) 0.8671(6) 0.6268(2) 0.0327(14) Uani d . 1 1 . .
H H72 -0.1620 0.9210 0.6493 0.039 Uiso calc R 1 1 . .
C C73 -0.1860(3) 0.8574(6) 0.5729(2) 0.0355(15) Uani d . 1 1 . .
H H73 -0.2303 0.9045 0.5583 0.043 Uiso calc R 1 1 . .
C C74 -0.1613(3) 0.7780(5) 0.5399(2) 0.0259(13) Uani d . 1 1 . .
H H74 -0.1889 0.7719 0.5028 0.031 Uiso calc R 1 1 . .
C C75 0.0512(3) 0.6192(5) 0.44671(19) 0.0213(11) Uani d . 1 1 . .
H H75A 0.0834 0.5418 0.4549 0.026 Uiso calc R 1 1 . .
H H75B 0.0051 0.5944 0.4182 0.026 Uiso calc R 1 1 . .
C C76 0.0868(3) 0.7266(5) 0.42624(19) 0.0206(11) Uani d . 1 1 . .
C C77 0.0490(3) 0.7940(5) 0.3790(2) 0.0220(12) Uani d . 1 1 . .
H H77 0.0005 0.7695 0.3588 0.026 Uiso calc R 1 1 . .
C C78 0.0817(3) 0.8971(5) 0.3613(2) 0.0283(13) Uani d . 1 1 . .
H H78 0.0557 0.9412 0.3289 0.034 Uiso calc R 1 1 . .
C C79 0.1511(3) 0.9339(5) 0.3908(2) 0.0254(13) Uani d . 1 1 . .
H H79 0.1724 1.0063 0.3794 0.030 Uiso calc R 1 1 . .
C C80 0.1908(3) 0.8678(5) 0.4368(2) 0.0266(12) Uani d . 1 1 . .
H H80 0.2397 0.8921 0.4564 0.032 Uiso calc R 1 1 . .
C C81 0.1583(3) 0.7657(5) 0.4541(2) 0.0269(13) Uani d . 1 1 . .
H H81 0.1855 0.7206 0.4859 0.032 Uiso calc R 1 1 . .
C C82 0.0870(3) 0.4108(5) 0.5670(2) 0.0192(11) Uani d . 1 1 . .
C C83 0.1389(3) 0.3275(5) 0.6085(2) 0.0197(11) Uani d . 1 1 . .
H H83 0.1327 0.2354 0.6062 0.024 Uiso calc R 1 1 . .
C C84 0.1945(3) 0.3780(5) 0.6491(2) 0.0215(11) Uani d . 1 1 . .
H H84 0.1982 0.4705 0.6497 0.026 Uiso calc R 1 1 . .
C C85 0.2497(3) 0.3101(5) 0.6923(2) 0.0215(11) Uani d . 1 1 . .
C C86 0.3104(3) 0.3805(5) 0.7234(2) 0.0222(11) Uani d . 1 1 . .
H H86 0.3130 0.4712 0.7168 0.027 Uiso calc R 1 1 . .
C C87 0.3672(3) 0.3224(5) 0.7637(2) 0.0266(13) Uani d . 1 1 . .
H H87 0.4087 0.3719 0.7837 0.032 Uiso calc R 1 1 . .
C C88 0.3628(3) 0.1911(6) 0.7745(2) 0.0299(14) Uani d . 1 1 . .
H H88 0.4014 0.1504 0.8021 0.036 Uiso calc R 1 1 . .
C C89 0.3017(3) 0.1181(6) 0.7448(2) 0.0309(13) Uani d . 1 1 . .
H H89 0.2984 0.0286 0.7530 0.037 Uiso calc R 1 1 . .
C C90 0.2466(3) 0.1755(6) 0.70375(19) 0.0233(11) Uani d . 1 1 . .
H H90 0.2061 0.1247 0.6829 0.028 Uiso calc R 1 1 . .
C C91 -0.1039(3) 0.9099(5) 0.9703(2) 0.0185(11) Uani d . 1 1 . .
H H91A -0.1149 0.8220 0.9540 0.022 Uiso calc R 1 1 . .
H H91B -0.1074 0.9056 1.0065 0.022 Uiso calc R 1 1 . .
C C92 -0.1584(3) 1.0044(5) 0.9372(2) 0.0211(11) Uani d . 1 1 . .
C C93 -0.1720(3) 1.0147(6) 0.8833(2) 0.0308(14) Uani d . 1 1 . .
H H93 -0.1473 0.9579 0.8671 0.037 Uiso calc R 1 1 . .
C C94 -0.2202(4) 1.1044(7) 0.8519(2) 0.0369(16) Uani d . 1 1 . .
H H94 -0.2286 1.1085 0.8146 0.044 Uiso calc R 1 1 . .
C C95 -0.2562(3) 1.1883(6) 0.8745(2) 0.0325(14) Uani d . 1 1 . .
H H95 -0.2886 1.2519 0.8530 0.039 Uiso calc R 1 1 . .
C C96 -0.2451(3) 1.1797(6) 0.9285(2) 0.0275(12) Uani d . 1 1 . .
H H96 -0.2706 1.2359 0.9443 0.033 Uiso calc R 1 1 . .
C C97 -0.1961(3) 1.0882(5) 0.9599(2) 0.0256(12) Uani d . 1 1 . .
H H97 -0.1882 1.0826 0.9971 0.031 Uiso calc R 1 1 . .
C C98 0.0961(3) 0.9066(5) 1.0462(2) 0.0240(12) Uani d . 1 1 . .
H H98A 0.0783 0.8867 1.0759 0.029 Uiso calc R 1 1 . .
H H98B 0.1174 0.8255 1.0376 0.029 Uiso calc R 1 1 . .
C C99 0.1547(3) 1.0089(5) 1.0646(2) 0.0205(11) Uani d . 1 1 . .
C C100 0.1679(3) 1.0771(6) 1.1124(2) 0.0279(13) Uani d . 1 1 . .
H H100 0.1397 1.0594 1.1344 0.034 Uiso calc R 1 1 . .
C C101 0.2226(3) 1.1710(6) 1.1278(2) 0.0376(15) Uani d . 1 1 . .
H H101 0.2324 1.2151 1.1610 0.045 Uiso calc R 1 1 . .
C C102 0.2626(3) 1.2015(6) 1.0962(3) 0.0395(16) Uani d . 1 1 . .
H H102 0.2981 1.2688 1.1064 0.047 Uiso calc R 1 1 . .
C C103 0.2507(3) 1.1338(6) 1.0499(2) 0.0364(15) Uani d . 1 1 . .
H H103 0.2796 1.1519 1.0285 0.044 Uiso calc R 1 1 . .
C C104 0.1969(3) 1.0384(6) 1.0336(2) 0.0297(13) Uani d . 1 1 . .
H H104 0.1889 0.9931 1.0009 0.036 Uiso calc R 1 1 . .
C C105 0.0206(3) 1.1114(5) 0.92432(19) 0.0197(11) Uani d . 1 1 . .
H H10A -0.0204 1.1736 0.9164 0.024 Uiso calc R 1 1 . .
H H10B 0.0655 1.1603 0.9442 0.024 Uiso calc R 1 1 . .
C C106 0.0264(3) 1.0695(5) 0.8717(2) 0.0184(11) Uani d . 1 1 . .
C C107 0.0906(3) 1.0169(5) 0.8689(2) 0.0214(11) Uani d . 1 1 . .
H H107 0.1314 1.0073 0.9009 0.026 Uiso calc R 1 1 . .
C C108 0.0966(3) 0.9781(5) 0.8207(2) 0.0290(13) Uani d . 1 1 . .
H H108 0.1411 0.9438 0.8196 0.035 Uiso calc R 1 1 . .
C C109 0.0365(4) 0.9903(6) 0.7740(2) 0.0333(14) Uani d . 1 1 . .
H H109 0.0397 0.9631 0.7408 0.040 Uiso calc R 1 1 . .
C C110 -0.0274(4) 1.0413(6) 0.7757(2) 0.0343(14) Uani d . 1 1 . .
H H110 -0.0684 1.0492 0.7437 0.041 Uiso calc R 1 1 . .
C C111 -0.0321(3) 1.0813(5) 0.8239(2) 0.0256(12) Uani d . 1 1 . .
H H111 -0.0764 1.1178 0.8245 0.031 Uiso calc R 1 1 . .
C C112 0.0173(3) 0.6923(5) 0.9362(2) 0.0186(11) Uani d . 1 1 . .
C C113 0.0302(3) 0.5973(5) 0.89888(19) 0.0207(11) Uani d . 1 1 . .
H H113 0.0291 0.5068 0.9063 0.025 Uiso calc R 1 1 . .
C C114 0.0434(3) 0.6336(5) 0.85527(18) 0.0171(10) Uani d . 1 1 . .
H H114 0.0420 0.7248 0.8484 0.021 Uiso calc R 1 1 . .
C C115 0.0600(3) 0.5495(5) 0.8165(2) 0.0209(11) Uani d . 1 1 . .
C C116 0.0818(3) 0.6041(6) 0.7767(2) 0.0288(13) Uani d . 1 1 . .
H H116 0.0833 0.6964 0.7737 0.035 Uiso calc R 1 1 . .
C C117 0.1014(3) 0.5260(6) 0.7412(2) 0.0336(14) Uani d . 1 1 . .
H H117 0.1169 0.5651 0.7146 0.040 Uiso calc R 1 1 . .
C C118 0.0984(3) 0.3923(6) 0.7444(2) 0.0283(13) Uani d . 1 1 . .
H H118 0.1114 0.3391 0.7200 0.034 Uiso calc R 1 1 . .
C C119 0.0764(4) 0.3354(5) 0.7832(2) 0.0370(16) Uani d . 1 1 . .
H H119 0.0744 0.2430 0.7856 0.044 Uiso calc R 1 1 . .
C C120 0.0571(4) 0.4140(5) 0.8189(2) 0.0334(15) Uani d . 1 1 . .
H H120 0.0416 0.3743 0.8454 0.040 Uiso calc R 1 1 . .

loop_
_atom_site_aniso_label
_atom_site_aniso_U_11
_atom_site_aniso_U_22
_atom_site_aniso_U_33
_atom_site_aniso_U_12
_atom_site_aniso_U_13
_atom_site_aniso_U_23
Sn1 0.02054(19) 0.01135(17) 0.02684(18) -0.00035(15) 0.01212(16) -0.00068(14)
Sn2 0.01615(18) 0.01263(15) 0.01848(17) -0.00024(14) 0.00497(14) 0.00100(14)
Sn3 0.01770(18) 0.01492(16) 0.01692(16) -0.00074(15) 0.00515(14) 0.00023(14)
Sn4 0.01741(19) 0.01094(17) 0.01841(17) 0.00012(13) 0.00769(15) -0.00003(13)
O1 0.033(2) 0.0103(19) 0.0251(19) -0.0041(16) 0.0131(17) -0.0019(15)
O2 0.030(2) 0.012(2) 0.032(2) 0.0001(16) 0.0175(18) 0.0019(15)
O3 0.022(2) 0.0082(17) 0.0250(19) 0.0011(14) 0.0010(16) -0.0017(14)
O4 0.021(2) 0.0164(18) 0.0198(18) -0.0020(15) 0.0057(16) -0.0016(14)
O5 0.025(2) 0.0141(19) 0.0193(18) -0.0006(15) 0.0021(16) -0.0014(14)
O6 0.023(2) 0.0195(19) 0.0224(19) -0.0011(15) 0.0025(16) -0.0008(15)
O7 0.029(2) 0.0096(18) 0.0227(18) 0.0011(15) 0.0146(16) 0.0020(14)
O8 0.026(2) 0.017(2) 0.0214(18) -0.0013(16) 0.0129(17) 0.0032(15)
C1 0.026(3) 0.016(3) 0.063(4) -0.003(2) 0.019(3) -0.006(3)
C2 0.019(3) 0.021(3) 0.029(3) -0.011(2) 0.008(3) -0.005(2)
C3 0.024(4) 0.084(6) 0.029(4) -0.008(3) 0.011(3) -0.017(3)
C4 0.033(4) 0.113(7) 0.022(3) -0.014(4) 0.000(3) 0.021(4)
C5 0.026(4) 0.038(4) 0.053(4) -0.009(3) -0.006(3) 0.014(3)
C6 0.038(4) 0.029(3) 0.038(4) 0.000(3) 0.006(3) -0.008(3)
C7 0.034(4) 0.023(3) 0.033(3) 0.003(3) 0.017(3) 0.000(2)
C8 0.025(3) 0.022(3) 0.028(3) 0.003(2) 0.010(3) 0.002(2)
C9 0.029(3) 0.015(3) 0.028(3) 0.003(2) 0.012(3) 0.003(2)
C10 0.026(3) 0.032(3) 0.036(3) 0.004(2) 0.015(3) 0.005(2)
C11 0.029(4) 0.040(4) 0.053(4) 0.002(3) 0.016(3) 0.016(3)
C12 0.024(4) 0.024(3) 0.099(6) -0.009(3) 0.004(4) 0.001(4)
C13 0.036(4) 0.038(4) 0.061(5) -0.004(3) 0.008(4) -0.022(4)
C14 0.028(4) 0.040(4) 0.037(4) -0.004(3) 0.015(3) -0.009(3)
C15 0.031(3) 0.013(3) 0.031(3) 0.003(2) 0.012(3) 0.002(2)
C16 0.024(3) 0.015(3) 0.024(3) -0.003(2) 0.011(2) 0.004(2)
C17 0.025(3) 0.013(2) 0.030(3) -0.003(2) 0.008(2) 0.002(2)
C18 0.028(3) 0.017(3) 0.037(3) -0.005(2) 0.017(3) -0.002(2)
C19 0.047(4) 0.031(3) 0.029(3) -0.016(3) 0.019(3) -0.007(3)
C20 0.032(4) 0.046(4) 0.026(3) -0.001(3) 0.006(3) 0.001(3)
C21 0.028(3) 0.031(3) 0.037(3) 0.005(2) 0.014(3) 0.004(3)
C22 0.019(3) 0.019(3) 0.025(3) -0.003(2) 0.008(2) -0.002(2)
C23 0.024(3) 0.011(3) 0.039(3) -0.004(2) 0.018(3) -0.006(2)
C24 0.019(3) 0.011(2) 0.029(3) -0.001(2) 0.007(2) 0.000(2)
C25 0.017(3) 0.014(3) 0.025(3) 0.000(2) 0.007(2) -0.001(2)
C26 0.024(3) 0.024(3) 0.034(3) -0.002(2) 0.013(2) 0.002(2)
C27 0.031(3) 0.030(3) 0.026(3) -0.005(2) 0.016(3) 0.000(2)
C28 0.026(3) 0.025(3) 0.025(3) -0.002(2) 0.011(2) -0.011(2)
C29 0.040(4) 0.019(3) 0.029(3) 0.002(2) 0.011(3) -0.003(2)
C30 0.042(4) 0.021(3) 0.021(3) 0.005(2) 0.015(3) 0.003(2)
C31 0.023(3) 0.018(3) 0.027(3) -0.004(2) 0.002(2) 0.000(2)
C32 0.018(3) 0.011(2) 0.028(3) -0.0044(19) 0.003(2) -0.005(2)
C33 0.026(3) 0.035(3) 0.022(3) -0.007(3) 0.009(2) -0.009(3)
C34 0.050(4) 0.043(4) 0.017(3) -0.022(3) 0.003(3) -0.002(2)
C35 0.036(4) 0.019(3) 0.027(3) -0.009(3) -0.008(3) -0.002(2)
C36 0.023(3) 0.032(3) 0.027(3) 0.005(3) 0.002(2) -0.010(3)
C37 0.021(3) 0.026(3) 0.020(3) -0.005(2) 0.006(2) 0.000(2)
C38 0.023(3) 0.019(3) 0.025(3) -0.005(2) 0.006(2) 0.002(2)
C39 0.019(3) 0.019(2) 0.022(2) 0.004(2) 0.011(2) 0.001(2)
C40 0.017(3) 0.028(3) 0.025(3) 0.006(2) 0.007(2) 0.003(2)
C41 0.018(3) 0.034(3) 0.039(3) -0.003(2) 0.015(3) -0.003(3)
C42 0.030(3) 0.024(3) 0.039(3) 0.002(2) 0.019(3) 0.003(2)
C43 0.036(3) 0.029(3) 0.028(3) 0.005(3) 0.020(3) 0.008(2)
C44 0.016(3) 0.029(3) 0.026(3) 0.000(2) 0.008(2) -0.001(2)
C45 0.015(3) 0.018(2) 0.023(3) -0.001(2) 0.007(2) 0.002(2)
C46 0.025(3) 0.010(3) 0.025(3) -0.0059(19) 0.009(2) -0.0044(18)
C47 0.029(3) 0.023(3) 0.030(3) -0.002(2) 0.010(3) -0.003(2)
C48 0.039(4) 0.035(3) 0.028(3) -0.010(3) 0.014(3) -0.008(3)
C49 0.047(4) 0.026(3) 0.045(4) 0.006(3) 0.029(3) -0.004(3)
C50 0.035(3) 0.025(3) 0.044(3) 0.010(3) 0.022(3) 0.009(3)
C51 0.028(3) 0.024(3) 0.028(3) 0.004(2) 0.015(3) 0.007(2)
C52 0.018(3) 0.019(2) 0.017(2) 0.002(2) 0.008(2) 0.002(2)
C53 0.030(3) 0.013(2) 0.025(3) 0.004(2) 0.016(3) -0.002(2)
C54 0.025(3) 0.014(2) 0.017(3) -0.001(2) 0.007(2) 0.0006(19)
C55 0.022(3) 0.019(3) 0.020(3) 0.005(2) 0.010(2) 0.003(2)
C56 0.032(3) 0.018(3) 0.026(3) 0.009(2) 0.014(3) 0.004(2)
C57 0.064(5) 0.019(3) 0.035(3) 0.020(3) 0.027(3) 0.009(3)
C58 0.042(4) 0.050(4) 0.034(3) 0.030(3) 0.022(3) 0.020(3)
C59 0.030(3) 0.062(5) 0.023(3) 0.013(3) 0.007(3) 0.002(3)
C60 0.035(4) 0.031(3) 0.021(3) 0.002(3) 0.010(3) 0.003(2)
C61 0.022(3) 0.017(3) 0.025(3) -0.001(2) 0.000(2) 0.003(2)
C62 0.027(3) 0.011(2) 0.017(3) -0.008(2) 0.007(2) -0.0025(19)
C63 0.023(3) 0.027(3) 0.020(3) -0.001(2) 0.009(2) -0.001(2)
C64 0.022(3) 0.019(2) 0.033(3) 0.000(2) 0.005(2) -0.004(2)
C65 0.024(3) 0.033(4) 0.020(3) -0.004(2) -0.006(2) 0.002(2)
C66 0.031(3) 0.057(4) 0.022(3) -0.006(3) 0.013(3) -0.008(3)
C67 0.015(3) 0.035(3) 0.023(3) 0.001(2) 0.003(2) -0.002(2)
C68 0.026(3) 0.017(3) 0.022(3) 0.000(2) 0.010(2) -0.002(2)
C69 0.022(3) 0.016(3) 0.029(3) -0.0063(19) 0.014(2) -0.001(2)
C70 0.026(3) 0.027(3) 0.025(3) -0.006(2) 0.008(2) 0.000(2)
C71 0.035(4) 0.035(3) 0.024(3) -0.010(3) 0.013(3) -0.005(3)
C72 0.040(4) 0.029(3) 0.038(3) -0.008(3) 0.026(3) -0.011(3)
C73 0.032(4) 0.035(3) 0.047(4) 0.009(3) 0.024(3) 0.000(3)
C74 0.030(4) 0.026(3) 0.022(3) -0.004(2) 0.010(3) -0.006(2)
C75 0.024(3) 0.021(3) 0.021(3) 0.001(2) 0.010(2) 0.000(2)
C76 0.026(3) 0.018(2) 0.019(2) 0.003(2) 0.009(2) -0.006(2)
C77 0.022(3) 0.028(3) 0.018(3) 0.003(2) 0.009(2) 0.002(2)
C78 0.035(3) 0.022(3) 0.031(3) 0.010(2) 0.015(3) 0.007(2)
C79 0.040(4) 0.016(3) 0.029(3) -0.003(2) 0.023(3) -0.001(2)
C80 0.027(3) 0.028(3) 0.029(3) -0.002(2) 0.015(2) -0.002(2)
C81 0.033(4) 0.026(3) 0.026(3) 0.009(2) 0.016(3) 0.005(2)
C82 0.018(3) 0.024(3) 0.016(3) 0.000(2) 0.007(2) -0.002(2)
C83 0.017(3) 0.018(3) 0.023(3) -0.001(2) 0.006(2) -0.001(2)
C84 0.025(3) 0.015(3) 0.028(3) 0.002(2) 0.013(2) 0.003(2)
C85 0.019(3) 0.026(3) 0.022(3) 0.004(2) 0.009(2) 0.002(2)
C86 0.017(3) 0.022(3) 0.025(3) -0.002(2) 0.006(2) 0.003(2)
C87 0.020(3) 0.034(3) 0.023(3) -0.002(2) 0.005(2) 0.001(2)
C88 0.028(3) 0.035(4) 0.026(3) 0.012(2) 0.009(2) 0.006(2)
C89 0.036(4) 0.027(3) 0.032(3) 0.006(3) 0.015(3) 0.012(2)
C90 0.021(3) 0.025(3) 0.022(3) -0.002(2) 0.005(2) 0.000(2)
C91 0.013(3) 0.017(3) 0.025(3) -0.003(2) 0.006(2) 0.000(2)
C92 0.014(3) 0.019(3) 0.029(3) -0.002(2) 0.006(2) -0.002(2)
C93 0.025(3) 0.042(4) 0.023(3) 0.005(3) 0.007(3) 0.001(3)
C94 0.030(4) 0.054(4) 0.024(3) 0.012(3) 0.007(3) 0.012(3)
C95 0.025(3) 0.028(3) 0.037(3) 0.005(2) 0.001(3) 0.006(2)
C96 0.020(3) 0.020(3) 0.043(3) 0.002(2) 0.011(3) -0.005(3)
C97 0.021(3) 0.030(3) 0.025(3) 0.003(2) 0.007(2) 0.002(2)
C98 0.030(3) 0.014(2) 0.024(3) -0.001(2) 0.005(3) 0.001(2)
C99 0.014(3) 0.018(3) 0.026(3) 0.006(2) 0.002(2) 0.001(2)
C100 0.022(3) 0.032(3) 0.025(3) 0.003(2) 0.002(3) -0.005(2)
C101 0.030(3) 0.036(3) 0.038(3) 0.000(3) 0.000(3) -0.017(3)
C102 0.025(3) 0.028(4) 0.061(4) -0.002(2) 0.009(3) -0.003(3)
C103 0.018(3) 0.045(4) 0.045(4) -0.002(3) 0.009(3) 0.015(3)
C104 0.029(3) 0.034(3) 0.023(3) 0.007(3) 0.006(3) -0.002(2)
C105 0.023(3) 0.019(3) 0.021(3) 0.000(2) 0.013(2) -0.001(2)
C106 0.022(3) 0.012(2) 0.022(3) -0.004(2) 0.009(2) -0.0031(19)
C107 0.029(3) 0.013(3) 0.022(3) -0.001(2) 0.008(2) 0.002(2)
C108 0.044(4) 0.014(3) 0.036(3) 0.002(2) 0.023(3) 0.004(2)
C109 0.051(4) 0.028(3) 0.032(3) -0.016(3) 0.027(3) -0.014(3)
C110 0.039(4) 0.038(3) 0.022(3) -0.013(3) 0.005(3) 0.002(2)
C111 0.027(3) 0.028(3) 0.023(3) -0.002(2) 0.010(3) 0.002(2)
C112 0.017(3) 0.012(3) 0.026(3) -0.0011(19) 0.008(2) -0.0026(19)
C113 0.028(3) 0.012(2) 0.021(3) -0.001(2) 0.007(2) -0.002(2)
C114 0.018(3) 0.010(2) 0.020(2) 0.0013(19) 0.003(2) -0.0011(18)
C115 0.018(3) 0.023(3) 0.020(3) 0.002(2) 0.006(2) -0.001(2)
C116 0.041(4) 0.023(3) 0.027(3) -0.004(3) 0.017(3) 0.000(2)
C117 0.050(4) 0.030(3) 0.031(3) 0.001(3) 0.026(3) 0.001(2)
C118 0.029(3) 0.030(3) 0.026(3) 0.000(3) 0.010(3) -0.009(2)
C119 0.063(5) 0.016(3) 0.040(4) -0.005(3) 0.028(3) -0.003(2)
C120 0.056(4) 0.022(3) 0.032(3) -0.003(3) 0.028(3) -0.002(2)

loop_
_atom_type_symbol
_atom_type_description
_atom_type_scat_dispersion_real
_atom_type_scat_dispersion_imag
_atom_type_scat_source
C C 0.0033 0.0016 'International Tables Vol C Tables 4.2.6.8 and 6.1.1.4'
H H 0.0000 0.0000 'International Tables Vol C Tables 4.2.6.8 and 6.1.1.4'
O O 0.0106 0.0060 'International Tables Vol C Tables 4.2.6.8 and 6.1.1.4'
Sn Sn -0.6537 1.4246 'International Tables Vol C Tables 4.2.6.8 and 6.1.1.4'

loop_
_geom_angle_atom_site_label_1
_geom_angle_atom_site_label_2
_geom_angle_atom_site_label_3
_geom_angle_site_symmetry_1
_geom_angle_site_symmetry_3
_geom_angle
_geom_angle_publ_flag
C8 Sn1 C1 . . 120.6(2) ?
C8 Sn1 C15 . . 118.4(2) ?
C1 Sn1 C15 . . 119.9(2) ?
C8 Sn1 O1 . . 94.91(17) ?
C1 Sn1 O1 . . 94.35(18) ?
C15 Sn1 O1 . . 90.95(15) ?
C8 Sn1 O2 . 2_645 88.82(17) ?
C1 Sn1 O2 . 2_645 90.56(17) ?
C15 Sn1 O2 . 2_645 80.29(17) ?
O1 Sn1 O2 . 2_645 171.20(10) yes
C45 Sn2 C38 . . 120.1(2) ?
C45 Sn2 C31 . . 118.6(2) ?
C38 Sn2 C31 . . 119.9(2) ?
C45 Sn2 O3 . . 95.81(17) ?
C38 Sn2 O3 . . 95.27(17) ?
C31 Sn2 O3 . . 90.46(15) ?
C45 Sn2 O4 . 2_646 89.23(16) ?
C38 Sn2 O4 . 2_646 90.00(16) ?
C31 Sn2 O4 . 2_646 79.16(17) ?
O3 Sn2 O4 . 2_646 169.60(10) yes
C68 Sn3 O5 . . 97.63(17) ?
C68 Sn3 C75 . . 120.36(19) ?
O5 Sn3 C75 . . 98.06(17) ?
C68 Sn3 C61 . . 119.5(2) ?
O5 Sn3 C61 . . 91.71(16) ?
C75 Sn3 C61 . . 117.1(2) ?
C68 Sn3 O6 . 2_556 86.80(17) ?
O5 Sn3 O6 . 2_556 168.40(10) yes
C75 Sn3 O6 . 2_556 88.87(16) ?
C61 Sn3 O6 . 2_556 76.76(16) ?
C105 Sn4 C98 . . 119.4(2) ?
C105 Sn4 C91 . . 119.1(2) ?
C98 Sn4 C91 . . 120.1(2) ?
C105 Sn4 O7 . . 90.16(15) ?
C98 Sn4 O7 . . 96.21(17) ?
C91 Sn4 O7 . . 95.52(17) ?
C105 Sn4 O8 . 2_557 79.21(16) ?
C98 Sn4 O8 . 2_557 89.56(17) ?
C91 Sn4 O8 . 2_557 89.27(16) ?
O7 Sn4 O8 . 2_557 169.40(10) yes
C22 O1 Sn1 . . 122.0(3) ?
C22 O2 Sn1 . 2_655 141.0(3) ?
C52 O3 Sn2 . . 121.4(3) ?
C52 O4 Sn2 . 2_656 143.3(3) ?
C82 O5 Sn3 . . 122.6(3) ?
C82 O6 Sn3 . 2_546 151.3(3) ?
C112 O7 Sn4 . . 120.8(3) ?
C112 O8 Sn4 . 2_547 141.0(3) ?
C2 C1 Sn1 . . 113.0(4) ?
C2 C1 H1A . . 109.0 ?
Sn1 C1 H1A . . 109.0 ?
C2 C1 H1B . . 109.0 ?
Sn1 C1 H1B . . 109.0 ?
H1A C1 H1B . . 107.8 ?
C7 C2 C3 . . 117.2(6) ?
C7 C2 C1 . . 122.3(5) ?
C3 C2 C1 . . 120.5(6) ?
C4 C3 C2 . . 119.7(6) ?
C4 C3 H3 . . 120.1 ?
C2 C3 H3 . . 120.1 ?
C5 C4 C3 . . 121.5(6) ?
C5 C4 H4 . . 119.2 ?
C3 C4 H4 . . 119.2 ?
C6 C5 C4 . . 118.9(6) ?
C6 C5 H5 . . 120.5 ?
C4 C5 H5 . . 120.5 ?
C5 C6 C7 . . 121.3(6) ?
C5 C6 H6 . . 119.3 ?
C7 C6 H6 . . 119.3 ?
C2 C7 C6 . . 121.2(6) ?
C2 C7 H7 . . 119.4 ?
C6 C7 H7 . . 119.4 ?
C9 C8 Sn1 . . 114.3(4) ?
C9 C8 H8A . . 108.7 ?
Sn1 C8 H8A . . 108.7 ?
C9 C8 H8B . . 108.7 ?
Sn1 C8 H8B . . 108.7 ?
H8A C8 H8B . . 107.6 ?
C14 C9 C10 . . 117.5(6) ?
C14 C9 C8 . . 121.7(5) ?
C10 C9 C8 . . 120.8(5) ?
C11 C10 C9 . . 121.4(6) ?
C11 C10 H10 . . 119.3 ?
C9 C10 H10 . . 119.3 ?
C10 C11 C12 . . 119.9(6) ?
C10 C11 H11 . . 120.1 ?
C12 C11 H11 . . 120.1 ?
C11 C12 C13 . . 120.2(6) ?
C11 C12 H12 . . 119.9 ?
C13 C12 H12 . . 119.9 ?
C14 C13 C12 . . 118.6(6) ?
C14 C13 H13 . . 120.7 ?
C12 C13 H13 . . 120.7 ?
C13 C14 C9 . . 122.4(6) ?
C13 C14 H14 . . 118.8 ?
C9 C14 H14 . . 118.8 ?
C16 C15 Sn1 . . 119.7(4) ?
C16 C15 H15A . . 107.4 ?
Sn1 C15 H15A . . 107.4 ?
C16 C15 H15B . . 107.4 ?
Sn1 C15 H15B . . 107.4 ?
H15A C15 H15B . . 106.9 ?
C21 C16 C17 . . 117.3(5) ?
C21 C16 C15 . . 121.3(5) ?
C17 C16 C15 . . 121.4(5) ?
C18 C17 C16 . . 121.0(5) ?
C18 C17 H17 . . 119.5 ?
C16 C17 H17 . . 119.5 ?
C19 C18 C17 . . 121.4(5) ?
C19 C18 H18 . . 119.3 ?
C17 C18 H18 . . 119.3 ?
C18 C19 C20 . . 118.9(5) ?
C18 C19 H19 . . 120.6 ?
C20 C19 H19 . . 120.6 ?
C19 C20 C21 . . 120.3(6) ?
C19 C20 H20 . . 119.8 ?
C21 C20 H20 . . 119.8 ?
C16 C21 C20 . . 121.2(5) ?
C16 C21 H21 . . 119.4 ?
C20 C21 H21 . . 119.4 ?
O2 C22 O1 . . 121.8(5) ?
O2 C22 C23 . . 120.9(5) ?
O1 C22 C23 . . 117.3(5) ?
C24 C23 C22 . . 122.0(5) ?
C24 C23 H23 . . 119.0 ?
C22 C23 H23 . . 119.0 ?
C23 C24 C25 . . 127.1(5) ?
C23 C24 H24 . . 116.5 ?
C25 C24 H24 . . 116.5 ?
C30 C25 C26 . . 117.3(5) ?
C30 C25 C24 . . 123.3(5) ?
C26 C25 C24 . . 119.4(4) ?
C27 C26 C25 . . 121.3(5) ?
C27 C26 H26 . . 119.3 ?
C25 C26 H26 . . 119.3 ?
C28 C27 C26 . . 119.6(5) ?
C28 C27 H27 . . 120.2 ?
C26 C27 H27 . . 120.2 ?
C29 C28 C27 . . 120.3(5) ?
C29 C28 H28 . . 119.9 ?
C27 C28 H28 . . 119.9 ?
C28 C29 C30 . . 120.1(5) ?
C28 C29 H29 . . 120.0 ?
C30 C29 H29 . . 120.0 ?
C29 C30 C25 . . 121.3(5) ?
C29 C30 H30 . . 119.3 ?
C25 C30 H30 . . 119.3 ?
C32 C31 Sn2 . . 117.1(3) ?
C32 C31 H31A . . 108.0 ?
Sn2 C31 H31A . . 108.0 ?
C32 C31 H31B . . 108.0 ?
Sn2 C31 H31B . . 108.0 ?
H31A C31 H31B . . 107.3 ?
C37 C32 C33 . . 116.3(5) ?
C37 C32 C31 . . 121.9(5) ?
C33 C32 C31 . . 121.8(5) ?
C34 C33 C32 . . 121.9(5) ?
C34 C33 H33 . . 119.0 ?
C32 C33 H33 . . 119.0 ?
C33 C34 C35 . . 120.4(5) ?
C33 C34 H34 . . 119.8 ?
C35 C34 H34 . . 119.8 ?
C34 C35 C36 . . 119.2(5) ?
C34 C35 H35 . . 120.4 ?
C36 C35 H35 . . 120.4 ?
C37 C36 C35 . . 119.5(5) ?
C37 C36 H36 . . 120.3 ?
C35 C36 H36 . . 120.3 ?
C36 C37 C32 . . 122.6(5) ?
C36 C37 H37 . . 118.7 ?
C32 C37 H37 . . 118.7 ?
C39 C38 Sn2 . . 114.5(3) ?
C39 C38 H38A . . 108.6 ?
Sn2 C38 H38A . . 108.6 ?
C39 C38 H38B . . 108.6 ?
Sn2 C38 H38B . . 108.6 ?
H38A C38 H38B . . 107.6 ?
C44 C39 C40 . . 116.8(5) ?
C44 C39 C38 . . 122.8(5) ?
C40 C39 C38 . . 120.4(4) ?
C41 C40 C39 . . 121.7(5) ?
C41 C40 H40 . . 119.1 ?
C39 C40 H40 . . 119.1 ?
C42 C41 C40 . . 120.2(5) ?
C42 C41 H41 . . 119.9 ?
C40 C41 H41 . . 119.9 ?
C43 C42 C41 . . 119.4(5) ?
C43 C42 H42 . . 120.3 ?
C41 C42 H42 . . 120.3 ?
C42 C43 C44 . . 120.2(5) ?
C42 C43 H43 . . 119.9 ?
C44 C43 H43 . . 119.9 ?
C39 C44 C43 . . 121.6(5) ?
C39 C44 H44 . . 119.2 ?
C43 C44 H44 . . 119.2 ?
C46 C45 Sn2 . . 113.8(3) ?
C46 C45 H45A . . 108.8 ?
Sn2 C45 H45A . . 108.8 ?
C46 C45 H45B . . 108.8 ?
Sn2 C45 H45B . . 108.8 ?
H45A C45 H45B . . 107.7 ?
C51 C46 C47 . . 117.3(5) ?
C51 C46 C45 . . 122.1(5) ?
C47 C46 C45 . . 120.5(5) ?
C48 C47 C46 . . 121.0(5) ?
C48 C47 H47 . . 119.5 ?
C46 C47 H47 . . 119.5 ?
C49 C48 C47 . . 120.9(6) ?
C49 C48 H48 . . 119.5 ?
C47 C48 H48 . . 119.5 ?
C48 C49 C50 . . 119.0(5) ?
C48 C49 H49 . . 120.5 ?
C50 C49 H49 . . 120.5 ?
C49 C50 C51 . . 120.6(5) ?
C49 C50 H50 . . 119.7 ?
C51 C50 H50 . . 119.7 ?
C50 C51 C46 . . 121.2(5) ?
C50 C51 H51 . . 119.4 ?
C46 C51 H51 . . 119.4 ?
O4 C52 O3 . . 122.8(5) ?
O4 C52 C53 . . 120.8(5) ?
O3 C52 C53 . . 116.4(4) ?
C54 C53 C52 . . 122.7(5) ?
C54 C53 H53 . . 118.6 ?
C52 C53 H53 . . 118.6 ?
C53 C54 C55 . . 128.9(5) ?
C53 C54 H54 . . 115.6 ?
C55 C54 H54 . . 115.6 ?
C60 C55 C56 . . 118.2(5) ?
C60 C55 C54 . . 119.6(5) ?
C56 C55 C54 . . 122.2(5) ?
C55 C56 C57 . . 119.7(6) ?
C55 C56 H56 . . 120.2 ?
C57 C56 H56 . . 120.2 ?
C58 C57 C56 . . 120.5(6) ?
C58 C57 H57 . . 119.8 ?
C56 C57 H57 . . 119.8 ?
C57 C58 C59 . . 120.6(6) ?
C57 C58 H58 . . 119.7 ?
C59 C58 H58 . . 119.7 ?
C58 C59 C60 . . 119.5(6) ?
C58 C59 H59 . . 120.3 ?
C60 C59 H59 . . 120.3 ?
C59 C60 C55 . . 121.5(6) ?
C59 C60 H60 . . 119.3 ?
C55 C60 H60 . . 119.3 ?
C62 C61 Sn3 . . 119.3(3) ?
C62 C61 H61A . . 107.5 ?
Sn3 C61 H61A . . 107.5 ?
C62 C61 H61B . . 107.5 ?
Sn3 C61 H61B . . 107.5 ?
H61A C61 H61B . . 107.0 ?
C67 C62 C63 . . 117.8(5) ?
C67 C62 C61 . . 121.2(5) ?
C63 C62 C61 . . 121.0(5) ?
C64 C63 C62 . . 121.6(5) ?
C64 C63 H63 . . 119.2 ?
C62 C63 H63 . . 119.2 ?
C65 C64 C63 . . 119.9(5) ?
C65 C64 H64 . . 120.1 ?
C63 C64 H64 . . 120.1 ?
C64 C65 C66 . . 119.0(5) ?
C64 C65 H65 . . 120.5 ?
C66 C65 H65 . . 120.5 ?
C67 C66 C65 . . 120.9(5) ?
C67 C66 H66 . . 119.6 ?
C65 C66 H66 . . 119.6 ?
C62 C67 C66 . . 120.8(5) ?
C62 C67 H67 . . 119.6 ?
C66 C67 H67 . . 119.6 ?
C69 C68 Sn3 . . 113.5(3) ?
C69 C68 H68A . . 108.9 ?
Sn3 C68 H68A . . 108.9 ?
C69 C68 H68B . . 108.9 ?
Sn3 C68 H68B . . 108.9 ?
H68A C68 H68B . . 107.7 ?
C74 C69 C70 . . 118.4(5) ?
C74 C69 C68 . . 121.5(5) ?
C70 C69 C68 . . 120.0(5) ?
C71 C70 C69 . . 121.0(6) ?
C71 C70 H70 . . 119.5 ?
C69 C70 H70 . . 119.5 ?
C72 C71 C70 . . 120.3(5) ?
C72 C71 H71 . . 119.9 ?
C70 C71 H71 . . 119.9 ?
C71 C72 C73 . . 120.0(5) ?
C71 C72 H72 . . 120.0 ?
C73 C72 H72 . . 120.0 ?
C72 C73 C74 . . 119.7(6) ?
C72 C73 H73 . . 120.2 ?
C74 C73 H73 . . 120.2 ?
C69 C74 C73 . . 120.6(5) ?
C69 C74 H74 . . 119.7 ?
C73 C74 H74 . . 119.7 ?
C76 C75 Sn3 . . 113.1(3) ?
C76 C75 H75A . . 109.0 ?
Sn3 C75 H75A . . 109.0 ?
C76 C75 H75B . . 109.0 ?
Sn3 C75 H75B . . 109.0 ?
H75A C75 H75B . . 107.8 ?
C81 C76 C77 . . 117.1(5) ?
C81 C76 C75 . . 121.6(5) ?
C77 C76 C75 . . 121.3(5) ?
C78 C77 C76 . . 121.0(5) ?
C78 C77 H77 . . 119.5 ?
C76 C77 H77 . . 119.5 ?
C79 C78 C77 . . 119.6(5) ?
C79 C78 H78 . . 120.2 ?
C77 C78 H78 . . 120.2 ?
C78 C79 C80 . . 121.2(5) ?
C78 C79 H79 . . 119.4 ?
C80 C79 H79 . . 119.4 ?
C79 C80 C81 . . 118.9(6) ?
C79 C80 H80 . . 120.6 ?
C81 C80 H80 . . 120.6 ?
C80 C81 C76 . . 122.2(5) ?
C80 C81 H81 . . 118.9 ?
C76 C81 H81 . . 118.9 ?
O6 C82 O5 . . 123.2(5) ?
O6 C82 C83 . . 120.5(5) ?
O5 C82 C83 . . 116.3(4) ?
C84 C83 C82 . . 122.2(5) ?
C84 C83 H83 . . 118.9 ?
C82 C83 H83 . . 118.9 ?
C83 C84 C85 . . 128.7(5) ?
C83 C84 H84 . . 115.6 ?
C85 C84 H84 . . 115.6 ?
C86 C85 C90 . . 117.9(5) ?
C86 C85 C84 . . 118.0(5) ?
C90 C85 C84 . . 124.0(5) ?
C87 C86 C85 . . 121.9(5) ?
C87 C86 H86 . . 119.0 ?
C85 C86 H86 . . 119.0 ?
C86 C87 C88 . . 119.2(5) ?
C86 C87 H87 . . 120.4 ?
C88 C87 H87 . . 120.4 ?
C87 C88 C89 . . 120.3(5) ?
C87 C88 H88 . . 119.8 ?
C89 C88 H88 . . 119.8 ?
C90 C89 C88 . . 120.2(5) ?
C90 C89 H89 . . 119.9 ?
C88 C89 H89 . . 119.9 ?
C89 C90 C85 . . 120.4(5) ?
C89 C90 H90 . . 119.8 ?
C85 C90 H90 . . 119.8 ?
C92 C91 Sn4 . . 111.6(3) ?
C92 C91 H91A . . 109.3 ?
Sn4 C91 H91A . . 109.3 ?
C92 C91 H91B . . 109.3 ?
Sn4 C91 H91B . . 109.3 ?
H91A C91 H91B . . 108.0 ?
C93 C92 C97 . . 117.7(5) ?
C93 C92 C91 . . 120.8(5) ?
C97 C92 C91 . . 121.4(5) ?
C92 C93 C94 . . 122.2(6) ?
C92 C93 H93 . . 118.9 ?
C94 C93 H93 . . 118.9 ?
C93 C94 C95 . . 120.0(5) ?
C93 C94 H94 . . 120.0 ?
C95 C94 H94 . . 120.0 ?
C94 C95 C96 . . 119.7(5) ?
C94 C95 H95 . . 120.1 ?
C96 C95 H95 . . 120.1 ?
C95 C96 C97 . . 119.6(5) ?
C95 C96 H96 . . 120.2 ?
C97 C96 H96 . . 120.2 ?
C96 C97 C92 . . 120.8(5) ?
C96 C97 H97 . . 119.6 ?
C92 C97 H97 . . 119.6 ?
C99 C98 Sn4 . . 113.4(3) ?
C99 C98 H98A . . 108.9 ?
Sn4 C98 H98A . . 108.9 ?
C99 C98 H98B . . 108.9 ?
Sn4 C98 H98B . . 108.9 ?
H98A C98 H98B . . 107.7 ?
C104 C99 C100 . . 118.2(5) ?
C104 C99 C98 . . 120.2(5) ?
C100 C99 C98 . . 121.6(5) ?
C101 C100 C99 . . 119.6(6) ?
C101 C100 H100 . . 120.2 ?
C99 C100 H100 . . 120.2 ?
C102 C101 C100 . . 121.5(6) ?
C102 C101 H101 . . 119.3 ?
C100 C101 H101 . . 119.3 ?
C103 C102 C101 . . 119.0(6) ?
C103 C102 H102 . . 120.5 ?
C101 C102 H102 . . 120.5 ?
C102 C103 C104 . . 120.9(6) ?
C102 C103 H103 . . 119.5 ?
C104 C103 H103 . . 119.5 ?
C99 C104 C103 . . 120.7(5) ?
C99 C104 H104 . . 119.7 ?
C103 C104 H104 . . 119.7 ?
C106 C105 Sn4 . . 118.8(3) ?
C106 C105 H10A . . 107.6 ?
Sn4 C105 H10A . . 107.6 ?
C106 C105 H10B . . 107.6 ?
Sn4 C105 H10B . . 107.6 ?
H10A C105 H10B . . 107.1 ?
C111 C106 C107 . . 117.1(5) ?
C111 C106 C105 . . 121.5(5) ?
C107 C106 C105 . . 121.4(5) ?
C108 C107 C106 . . 122.0(5) ?
C108 C107 H107 . . 119.0 ?
C106 C107 H107 . . 119.0 ?
C107 C108 C109 . . 118.9(5) ?
C107 C108 H108 . . 120.5 ?
C109 C108 H108 . . 120.5 ?
C110 C109 C108 . . 120.4(5) ?
C110 C109 H109 . . 119.8 ?
C108 C109 H109 . . 119.8 ?
C109 C110 C111 . . 119.9(6) ?
C109 C110 H110 . . 120.1 ?
C111 C110 H110 . . 120.1 ?
C110 C111 C106 . . 121.8(6) ?
C110 C111 H111 . . 119.1 ?
C106 C111 H111 . . 119.1 ?
O8 C112 O7 . . 122.3(4) ?
O8 C112 C113 . . 121.3(5) ?
O7 C112 C113 . . 116.4(4) ?
C114 C113 C112 . . 122.5(5) ?
C114 C113 H113 . . 118.8 ?
C112 C113 H113 . . 118.8 ?
C113 C114 C115 . . 127.6(5) ?
C113 C114 H114 . . 116.2 ?
C115 C114 H114 . . 116.2 ?
C116 C115 C120 . . 117.8(5) ?
C116 C115 C114 . . 120.2(5) ?
C120 C115 C114 . . 122.0(5) ?
C115 C116 C117 . . 121.2(5) ?
C115 C116 H116 . . 119.4 ?
C117 C116 H116 . . 119.4 ?
C118 C117 C116 . . 120.1(5) ?
C118 C117 H117 . . 120.0 ?
C116 C117 H117 . . 120.0 ?
C117 C118 C119 . . 120.0(5) ?
C117 C118 H118 . . 120.0 ?
C119 C118 H118 . . 120.0 ?
C118 C119 C120 . . 119.7(5) ?
C118 C119 H119 . . 120.1 ?
C120 C119 H119 . . 120.1 ?
C115 C120 C119 . . 121.2(5) ?
C115 C120 H120 . . 119.4 ?
C119 C120 H120 . . 119.4 ?

loop_
_geom_bond_atom_site_label_1
_geom_bond_atom_site_label_2
_geom_bond_site_symmetry_2
_geom_bond_distance
_geom_bond_publ_flag
Sn1 C8 . 2.139(5) ?
Sn1 C1 . 2.145(6) ?
Sn1 C15 . 2.154(5) ?
Sn1 O1 . 2.165(3) yes
Sn1 O2 2_645 2.352(4) yes
Sn2 C45 . 2.142(5) ?
Sn2 C38 . 2.153(5) ?
Sn2 C31 . 2.153(5) ?
Sn2 O3 . 2.177(3) yes
Sn2 O4 2_646 2.338(3) yes
Sn3 C68 . 2.143(5) ?
Sn3 O5 . 2.153(3) yes
Sn3 C75 . 2.154(5) ?
Sn3 C61 . 2.154(5) ?
Sn3 O6 2_556 2.403(4) yes
Sn4 C105 . 2.149(5) ?
Sn4 C98 . 2.151(6) ?
Sn4 C91 . 2.159(5) ?
Sn4 O7 . 2.174(3) yes
Sn4 O8 2_557 2.352(4) yes
O1 C22 . 1.271(6) ?
O2 C22 . 1.273(6) ?
O2 Sn1 2_655 2.352(4) ?
O3 C52 . 1.272(6) ?
O4 C52 . 1.254(6) ?
O4 Sn2 2_656 2.338(3) ?
O5 C82 . 1.283(6) ?
O6 C82 . 1.240(6) ?
O6 Sn3 2_546 2.403(4) ?
O7 C112 . 1.274(6) ?
O8 C112 . 1.250(6) ?
O8 Sn4 2_547 2.352(4) ?
C1 C2 . 1.509(8) ?
C1 H1A . 0.9900 ?
C1 H1B . 0.9900 ?
C2 C7 . 1.381(8) ?
C2 C3 . 1.404(9) ?
C3 C4 . 1.385(11) ?
C3 H3 . 0.9500 ?
C4 C5 . 1.369(10) ?
C4 H4 . 0.9500 ?
C5 C6 . 1.340(9) ?
C5 H5 . 0.9500 ?
C6 C7 . 1.386(8) ?
C6 H6 . 0.9500 ?
C7 H7 . 0.9500 ?
C8 C9 . 1.497(8) ?
C8 H8A . 0.9900 ?
C8 H8B . 0.9900 ?
C9 C14 . 1.383(8) ?
C9 C10 . 1.398(8) ?
C10 C11 . 1.369(9) ?
C10 H10 . 0.9500 ?
C11 C12 . 1.382(10) ?
C11 H11 . 0.9500 ?
C12 C13 . 1.398(10) ?
C12 H12 . 0.9500 ?
C13 C14 . 1.375(9) ?
C13 H13 . 0.9500 ?
C14 H14 . 0.9500 ?
C15 C16 . 1.511(7) ?
C15 H15A . 0.9900 ?
C15 H15B . 0.9900 ?
C16 C21 . 1.378(8) ?
C16 C17 . 1.391(7) ?
C17 C18 . 1.374(7) ?
C17 H17 . 0.9500 ?
C18 C19 . 1.360(8) ?
C18 H18 . 0.9500 ?
C19 C20 . 1.371(8) ?
C19 H19 . 0.9500 ?
C20 C21 . 1.393(8) ?
C20 H20 . 0.9500 ?
C21 H21 . 0.9500 ?
C22 C23 . 1.462(7) ?
C23 C24 . 1.338(7) ?
C23 H23 . 0.9500 ?
C24 C25 . 1.468(7) ?
C24 H24 . 0.9500 ?
C25 C30 . 1.388(7) ?
C25 C26 . 1.401(7) ?
C26 C27 . 1.376(7) ?
C26 H26 . 0.9500 ?
C27 C28 . 1.375(7) ?
C27 H27 . 0.9500 ?
C28 C29 . 1.371(7) ?
C28 H28 . 0.9500 ?
C29 C30 . 1.376(7) ?
C29 H29 . 0.9500 ?
C30 H30 . 0.9500 ?
C31 C32 . 1.495(7) ?
C31 H31A . 0.9900 ?
C31 H31B . 0.9900 ?
C32 C37 . 1.385(7) ?
C32 C33 . 1.400(7) ?
C33 C34 . 1.369(8) ?
C33 H33 . 0.9500 ?
C34 C35 . 1.385(9) ?
C34 H34 . 0.9500 ?
C35 C36 . 1.384(8) ?
C35 H35 . 0.9500 ?
C36 C37 . 1.383(7) ?
C36 H36 . 0.9500 ?
C37 H37 . 0.9500 ?
C38 C39 . 1.491(7) ?
C38 H38A . 0.9900 ?
C38 H38B . 0.9900 ?
C39 C44 . 1.385(7) ?
C39 C40 . 1.387(7) ?
C40 C41 . 1.385(7) ?
C40 H40 . 0.9500 ?
C41 C42 . 1.371(8) ?
C41 H41 . 0.9500 ?
C42 C43 . 1.368(8) ?
C42 H42 . 0.9500 ?
C43 C44 . 1.388(7) ?
C43 H43 . 0.9500 ?
C44 H44 . 0.9500 ?
C45 C46 . 1.507(7) ?
C45 H45A . 0.9900 ?
C45 H45B . 0.9900 ?
C46 C51 . 1.391(7) ?
C46 C47 . 1.397(7) ?
C47 C48 . 1.379(7) ?
C47 H47 . 0.9500 ?
C48 C49 . 1.373(8) ?
C48 H48 . 0.9500 ?
C49 C50 . 1.377(8) ?
C49 H49 . 0.9500 ?
C50 C51 . 1.381(7) ?
C50 H50 . 0.9500 ?
C51 H51 . 0.9500 ?
C52 C53 . 1.480(7) ?
C53 C54 . 1.314(7) ?
C53 H53 . 0.9500 ?
C54 C55 . 1.469(7) ?
C54 H54 . 0.9500 ?
C55 C60 . 1.387(8) ?
C55 C56 . 1.397(7) ?
C56 C57 . 1.404(8) ?
C56 H56 . 0.9500 ?
C57 C58 . 1.359(9) ?
C57 H57 . 0.9500 ?
C58 C59 . 1.375(9) ?
C58 H58 . 0.9500 ?
C59 C60 . 1.384(8) ?
C59 H59 . 0.9500 ?
C60 H60 . 0.9500 ?
C61 C62 . 1.498(7) ?
C61 H61A . 0.9900 ?
C61 H61B . 0.9900 ?
C62 C67 . 1.375(7) ?
C62 C63 . 1.396(7) ?
C63 C64 . 1.376(7) ?
C63 H63 . 0.9500 ?
C64 C65 . 1.373(8) ?
C64 H64 . 0.9500 ?
C65 C66 . 1.388(8) ?
C65 H65 . 0.9500 ?
C66 C67 . 1.376(7) ?
C66 H66 . 0.9500 ?
C67 H67 . 0.9500 ?
C68 C69 . 1.512(7) ?
C68 H68A . 0.9900 ?
C68 H68B . 0.9900 ?
C69 C74 . 1.386(8) ?
C69 C70 . 1.390(7) ?
C70 C71 . 1.380(8) ?
C70 H70 . 0.9500 ?
C71 C72 . 1.375(8) ?
C71 H71 . 0.9500 ?
C72 C73 . 1.380(8) ?
C72 H72 . 0.9500 ?
C73 C74 . 1.400(7) ?
C73 H73 . 0.9500 ?
C74 H74 . 0.9500 ?
C75 C76 . 1.502(7) ?
C75 H75A . 0.9900 ?
C75 H75B . 0.9900 ?
C76 C81 . 1.396(8) ?
C76 C77 . 1.400(7) ?
C77 C78 . 1.399(7) ?
C77 H77 . 0.9500 ?
C78 C79 . 1.367(8) ?
C78 H78 . 0.9500 ?
C79 C80 . 1.380(8) ?
C79 H79 . 0.9500 ?
C80 C81 . 1.383(7) ?
C80 H80 . 0.9500 ?
C81 H81 . 0.9500 ?
C82 C83 . 1.483(7) ?
C83 C84 . 1.344(7) ?
C83 H83 . 0.9500 ?
C84 C85 . 1.454(7) ?
C84 H84 . 0.9500 ?
C85 C86 . 1.392(7) ?
C85 C90 . 1.417(7) ?
C86 C87 . 1.383(7) ?
C86 H86 . 0.9500 ?
C87 C88 . 1.383(8) ?
C87 H87 . 0.9500 ?
C88 C89 . 1.399(8) ?
C88 H88 . 0.9500 ?
C89 C90 . 1.374(7) ?
C89 H89 . 0.9500 ?
C90 H90 . 0.9500 ?
C91 C92 . 1.483(7) ?
C91 H91A . 0.9900 ?
C91 H91B . 0.9900 ?
C92 C93 . 1.369(7) ?
C92 C97 . 1.399(7) ?
C93 C94 . 1.374(8) ?
C93 H93 . 0.9500 ?
C94 C95 . 1.376(8) ?
C94 H94 . 0.9500 ?
C95 C96 . 1.382(7) ?
C95 H95 . 0.9500 ?
C96 C97 . 1.392(8) ?
C96 H96 . 0.9500 ?
C97 H97 . 0.9500 ?
C98 C99 . 1.505(8) ?
C98 H98A . 0.9900 ?
C98 H98B . 0.9900 ?
C99 C104 . 1.388(8) ?
C99 C100 . 1.396(7) ?
C100 C101 . 1.391(9) ?
C100 H100 . 0.9500 ?
C101 C102 . 1.371(9) ?
C101 H101 . 0.9500 ?
C102 C103 . 1.361(9) ?
C102 H102 . 0.9500 ?
C103 C104 . 1.391(8) ?
C103 H103 . 0.9500 ?
C104 H104 . 0.9500 ?
C105 C106 . 1.506(7) ?
C105 H10A . 0.9900 ?
C105 H10B . 0.9900 ?
C106 C111 . 1.392(7) ?
C106 C107 . 1.393(7) ?
C107 C108 . 1.387(7) ?
C107 H107 . 0.9500 ?
C108 C109 . 1.388(8) ?
C108 H108 . 0.9500 ?
C109 C110 . 1.372(9) ?
C109 H109 . 0.9500 ?
C110 C111 . 1.380(7) ?
C110 H110 . 0.9500 ?
C111 H111 . 0.9500 ?
C112 C113 . 1.475(7) ?
C113 C114 . 1.327(7) ?
C113 H113 . 0.9500 ?
C114 C115 . 1.465(7) ?
C114 H114 . 0.9500 ?
C115 C116 . 1.388(7) ?
C115 C120 . 1.391(8) ?
C116 C117 . 1.391(7) ?
C116 H116 . 0.9500 ?
C117 C118 . 1.375(8) ?
C117 H117 . 0.9500 ?
C118 C119 . 1.378(8) ?
C118 H118 . 0.9500 ?
C119 C120 . 1.394(8) ?
C119 H119 . 0.9500 ?
C120 H120 . 0.9500 ?

loop_
_geom_torsion_atom_site_label_1
_geom_torsion_atom_site_label_2
_geom_torsion_atom_site_label_3
_geom_torsion_atom_site_label_4
_geom_torsion_site_symmetry_1
_geom_torsion_site_symmetry_2
_geom_torsion_site_symmetry_3
_geom_torsion_site_symmetry_4
_geom_torsion
_geom_torsion_publ_flag
C8 Sn1 O1 C22 . . . . -57.0(4) ?
C1 Sn1 O1 C22 . . . . 64.3(4) ?
C15 Sn1 O1 C22 . . . . -175.6(4) ?
C45 Sn2 O3 C52 . . . . -60.5(4) ?
C38 Sn2 O3 C52 . . . . 60.6(4) ?
C31 Sn2 O3 C52 . . . . -179.3(4) ?
C68 Sn3 O5 C82 . . . . 56.0(4) ?
C75 Sn3 O5 C82 . . . . -66.3(4) ?
C61 Sn3 O5 C82 . . . . 176.1(4) ?
O6 Sn3 O5 C82 2_556 . . . 167.8(6) ?
C105 Sn4 O7 C112 . . . . 177.4(4) ?
C98 Sn4 O7 C112 . . . . 57.7(4) ?
C91 Sn4 O7 C112 . . . . -63.4(4) ?
C8 Sn1 C1 C2 . . . . -141.8(4) ?
C15 Sn1 C1 C2 . . . . 26.3(5) ?
O1 Sn1 C1 C2 . . . . 119.9(4) ?
O2 Sn1 C1 C2 2_645 . . . -52.8(4) ?
Sn1 C1 C2 C7 . . . . 110.4(5) ?
Sn1 C1 C2 C3 . . . . -67.2(6) ?
C7 C2 C3 C4 . . . . -1.3(9) ?
C1 C2 C3 C4 . . . . 176.4(6) ?
C2 C3 C4 C5 . . . . 2.6(11) ?
C3 C4 C5 C6 . . . . -1.1(11) ?
C4 C5 C6 C7 . . . . -1.7(10) ?
C3 C2 C7 C6 . . . . -1.5(9) ?
C1 C2 C7 C6 . . . . -179.2(5) ?
C5 C6 C7 C2 . . . . 3.1(10) ?
C1 Sn1 C8 C9 . . . . 147.6(4) ?
C15 Sn1 C8 C9 . . . . -20.7(5) ?
O1 Sn1 C8 C9 . . . . -114.4(4) ?
O2 Sn1 C8 C9 2_645 . . . 57.6(4) ?
Sn1 C8 C9 C14 . . . . -112.0(5) ?
Sn1 C8 C9 C10 . . . . 69.1(6) ?
C14 C9 C10 C11 . . . . -0.1(9) ?
C8 C9 C10 C11 . . . . 178.8(5) ?
C9 C10 C11 C12 . . . . -0.5(9) ?
C10 C11 C12 C13 . . . . 0.9(10) ?
C11 C12 C13 C14 . . . . -0.5(11) ?
C12 C13 C14 C9 . . . . -0.2(11) ?
C10 C9 C14 C13 . . . . 0.5(10) ?
C8 C9 C14 C13 . . . . -178.4(6) ?
C8 Sn1 C15 C16 . . . . -112.9(4) ?
C1 Sn1 C15 C16 . . . . 78.8(5) ?
O1 Sn1 C15 C16 . . . . -16.8(4) ?
O2 Sn1 C15 C16 2_645 . . . 163.8(5) ?
Sn1 C15 C16 C21 . . . . -103.6(5) ?
Sn1 C15 C16 C17 . . . . 76.8(6) ?
C21 C16 C17 C18 . . . . -0.8(8) ?
C15 C16 C17 C18 . . . . 178.8(5) ?
C16 C17 C18 C19 . . . . 2.0(8) ?
C17 C18 C19 C20 . . . . -2.2(8) ?
C18 C19 C20 C21 . . . . 1.4(9) ?
C17 C16 C21 C20 . . . . 0.0(8) ?
C15 C16 C21 C20 . . . . -179.6(5) ?
C19 C20 C21 C16 . . . . -0.3(9) ?
Sn1 O2 C22 O1 2_655 . . . -177.8(4) ?
Sn1 O2 C22 C23 2_655 . . . 1.7(9) ?
Sn1 O1 C22 O2 . . . . -2.3(7) ?
Sn1 O1 C22 C23 . . . . 178.2(4) ?
O2 C22 C23 C24 . . . . -177.4(5) ?
O1 C22 C23 C24 . . . . 2.1(8) ?
C22 C23 C24 C25 . . . . 178.9(5) ?
C23 C24 C25 C30 . . . . 8.2(9) ?
C23 C24 C25 C26 . . . . -171.8(5) ?
C30 C25 C26 C27 . . . . 0.8(9) ?
C24 C25 C26 C27 . . . . -179.2(5) ?
C25 C26 C27 C28 . . . . 0.0(9) ?
C26 C27 C28 C29 . . . . -0.9(9) ?
C27 C28 C29 C30 . . . . 0.9(9) ?
C28 C29 C30 C25 . . . . 0.0(9) ?
C26 C25 C30 C29 . . . . -0.8(9) ?
C24 C25 C30 C29 . . . . 179.2(5) ?
C45 Sn2 C31 C32 . . . . -103.1(4) ?
C38 Sn2 C31 C32 . . . . 90.1(5) ?
O3 Sn2 C31 C32 . . . . -6.3(4) ?
O4 Sn2 C31 C32 2_646 . . . 173.8(4) ?
Sn2 C31 C32 C37 . . . . -90.5(5) ?
Sn2 C31 C32 C33 . . . . 87.8(6) ?
C37 C32 C33 C34 . . . . 1.6(8) ?
C31 C32 C33 C34 . . . . -176.8(5) ?
C32 C33 C34 C35 . . . . -1.6(9) ?
C33 C34 C35 C36 . . . . 0.3(9) ?
C34 C35 C36 C37 . . . . 1.0(8) ?
C35 C36 C37 C32 . . . . -1.0(8) ?
C33 C32 C37 C36 . . . . -0.3(7) ?
C31 C32 C37 C36 . . . . 178.1(5) ?
C45 Sn2 C38 C39 . . . . -137.4(4) ?
C31 Sn2 C38 C39 . . . . 29.1(5) ?
O3 Sn2 C38 C39 . . . . 122.7(4) ?
O4 Sn2 C38 C39 2_646 . . . -48.3(4) ?
Sn2 C38 C39 C44 . . . . 110.5(5) ?
Sn2 C38 C39 C40 . . . . -69.8(6) ?
C44 C39 C40 C41 . . . . -2.0(7) ?
C38 C39 C40 C41 . . . . 178.3(5) ?
C39 C40 C41 C42 . . . . 1.6(8) ?
C40 C41 C42 C43 . . . . -0.3(8) ?
C41 C42 C43 C44 . . . . -0.4(8) ?
C40 C39 C44 C43 . . . . 1.2(7) ?
C38 C39 C44 C43 . . . . -179.1(5) ?
C42 C43 C44 C39 . . . . -0.1(8) ?
C38 Sn2 C45 C46 . . . . 153.9(3) ?
C31 Sn2 C45 C46 . . . . -12.8(4) ?
O3 Sn2 C45 C46 . . . . -106.6(4) ?
O4 Sn2 C45 C46 2_646 . . . 64.4(4) ?
Sn2 C45 C46 C51 . . . . -109.2(5) ?
Sn2 C45 C46 C47 . . . . 73.5(5) ?
C51 C46 C47 C48 . . . . -0.3(8) ?
C45 C46 C47 C48 . . . . 177.1(5) ?
C46 C47 C48 C49 . . . . -0.9(9) ?
C47 C48 C49 C50 . . . . 1.9(9) ?
C48 C49 C50 C51 . . . . -1.7(9) ?
C49 C50 C51 C46 . . . . 0.5(9) ?
C47 C46 C51 C50 . . . . 0.5(8) ?
C45 C46 C51 C50 . . . . -176.9(5) ?
Sn2 O4 C52 O3 2_656 . . . -180.0(3) ?
Sn2 O4 C52 C53 2_656 . . . 0.3(8) ?
Sn2 O3 C52 O4 . . . . 2.2(6) ?
Sn2 O3 C52 C53 . . . . -178.1(3) ?
O4 C52 C53 C54 . . . . -170.9(5) ?
O3 C52 C53 C54 . . . . 9.3(7) ?
C52 C53 C54 C55 . . . . 179.2(5) ?
C53 C54 C55 C60 . . . . -169.4(5) ?
C53 C54 C55 C56 . . . . 10.3(9) ?
C60 C55 C56 C57 . . . . 0.4(8) ?
C54 C55 C56 C57 . . . . -179.2(5) ?
C55 C56 C57 C58 . . . . -0.1(8) ?
C56 C57 C58 C59 . . . . 0.5(9) ?
C57 C58 C59 C60 . . . . -1.3(9) ?
C58 C59 C60 C55 . . . . 1.6(9) ?
C56 C55 C60 C59 . . . . -1.2(8) ?
C54 C55 C60 C59 . . . . 178.5(5) ?
C68 Sn3 C61 C62 . . . . 92.7(5) ?
O5 Sn3 C61 C62 . . . . -7.0(4) ?
C75 Sn3 C61 C62 . . . . -107.0(4) ?
O6 Sn3 C61 C62 2_556 . . . 171.3(5) ?
Sn3 C61 C62 C67 . . . . -103.0(5) ?
Sn3 C61 C62 C63 . . . . 77.6(6) ?
C67 C62 C63 C64 . . . . -0.2(8) ?
C61 C62 C63 C64 . . . . 179.2(5) ?
C62 C63 C64 C65 . . . . 0.7(8) ?
C63 C64 C65 C66 . . . . -1.6(8) ?
C64 C65 C66 C67 . . . . 2.0(9) ?
C63 C62 C67 C66 . . . . 0.5(8) ?
C61 C62 C67 C66 . . . . -178.8(5) ?
C65 C66 C67 C62 . . . . -1.5(9) ?
O5 Sn3 C68 C69 . . . . 104.2(4) ?
C75 Sn3 C68 C69 . . . . -151.7(3) ?
C61 Sn3 C68 C69 . . . . 7.9(4) ?
O6 Sn3 C68 C69 2_556 . . . -64.9(4) ?
Sn3 C68 C69 C74 . . . . 115.9(5) ?
Sn3 C68 C69 C70 . . . . -66.9(5) ?
C74 C69 C70 C71 . . . . 1.5(8) ?
C68 C69 C70 C71 . . . . -175.8(5) ?
C69 C70 C71 C72 . . . . -1.2(9) ?
C70 C71 C72 C73 . . . . 0.5(9) ?
C71 C72 C73 C74 . . . . -0.1(9) ?
C70 C69 C74 C73 . . . . -1.1(8) ?
C68 C69 C74 C73 . . . . 176.1(5) ?
C72 C73 C74 C69 . . . . 0.5(9) ?
C68 Sn3 C75 C76 . . . . 139.7(4) ?
O5 Sn3 C75 C76 . . . . -116.5(4) ?
C61 Sn3 C75 C76 . . . . -20.4(5) ?
O6 Sn3 C75 C76 2_556 . . . 54.1(4) ?
Sn3 C75 C76 C81 . . . . 69.9(6) ?
Sn3 C75 C76 C77 . . . . -108.4(5) ?
C81 C76 C77 C78 . . . . -0.8(7) ?
C75 C76 C77 C78 . . . . 177.6(5) ?
C76 C77 C78 C79 . . . . -1.0(8) ?
C77 C78 C79 C80 . . . . 2.6(8) ?
C78 C79 C80 C81 . . . . -2.4(8) ?
C79 C80 C81 C76 . . . . 0.5(8) ?
C77 C76 C81 C80 . . . . 1.1(8) ?
C75 C76 C81 C80 . . . . -177.3(5) ?
Sn3 O6 C82 O5 2_546 . . . 176.3(4) ?
Sn3 O6 C82 C83 2_546 . . . -2.7(10) ?
Sn3 O5 C82 O6 . . . . 2.5(7) ?
Sn3 O5 C82 C83 . . . . -178.5(3) ?
O6 C82 C83 C84 . . . . 179.6(5) ?
O5 C82 C83 C84 . . . . 0.6(8) ?
C82 C83 C84 C85 . . . . -179.7(5) ?
C83 C84 C85 C86 . . . . 166.8(5) ?
C83 C84 C85 C90 . . . . -11.2(9) ?
C90 C85 C86 C87 . . . . 1.2(8) ?
C84 C85 C86 C87 . . . . -176.9(5) ?
C85 C86 C87 C88 . . . . -1.8(8) ?
C86 C87 C88 C89 . . . . 0.3(8) ?
C87 C88 C89 C90 . . . . 1.7(8) ?
C88 C89 C90 C85 . . . . -2.3(8) ?
C86 C85 C90 C89 . . . . 0.8(8) ?
C84 C85 C90 C89 . . . . 178.8(5) ?
C105 Sn4 C91 C92 . . . . -13.6(4) ?
C98 Sn4 C91 C92 . . . . 152.7(3) ?
O7 Sn4 C91 C92 . . . . -106.8(4) ?
O8 Sn4 C91 C92 2_557 . . . 63.6(4) ?
Sn4 C91 C92 C93 . . . . 68.4(6) ?
Sn4 C91 C92 C97 . . . . -109.9(5) ?
C97 C92 C93 C94 . . . . 0.7(9) ?
C91 C92 C93 C94 . . . . -177.6(6) ?
C92 C93 C94 C95 . . . . 0.5(10) ?
C93 C94 C95 C96 . . . . -1.6(10) ?
C94 C95 C96 C97 . . . . 1.5(9) ?
C95 C96 C97 C92 . . . . -0.4(9) ?
C93 C92 C97 C96 . . . . -0.7(8) ?
C91 C92 C97 C96 . . . . 177.6(5) ?
C105 Sn4 C98 C99 . . . . 23.6(5) ?
C91 Sn4 C98 C99 . . . . -142.7(4) ?
O7 Sn4 C98 C99 . . . . 117.3(4) ?
O8 Sn4 C98 C99 2_557 . . . -53.7(4) ?
Sn4 C98 C99 C104 . . . . -69.2(6) ?
Sn4 C98 C99 C100 . . . . 110.2(5) ?
C104 C99 C100 C101 . . . . -0.4(8) ?
C98 C99 C100 C101 . . . . -179.9(5) ?
C99 C100 C101 C102 . . . . 2.1(10) ?
C100 C101 C102 C103 . . . . -3.1(10) ?
C101 C102 C103 C104 . . . . 2.5(9) ?
C100 C99 C104 C103 . . . . -0.1(8) ?
C98 C99 C104 C103 . . . . 179.3(5) ?
C102 C103 C104 C99 . . . . -0.9(9) ?
C98 Sn4 C105 C106 . . . . 103.1(4) ?
C91 Sn4 C105 C106 . . . . -90.5(4) ?
O7 Sn4 C105 C106 . . . . 5.9(4) ?
O8 Sn4 C105 C106 2_557 . . . -173.6(4) ?
Sn4 C105 C106 C111 . . . . 101.6(5) ?
Sn4 C105 C106 C107 . . . . -78.2(6) ?
C111 C106 C107 C108 . . . . 0.2(7) ?
C105 C106 C107 C108 . . . . -179.9(5) ?
C106 C107 C108 C109 . . . . -1.0(8) ?
C107 C108 C109 C110 . . . . 0.8(8) ?
C108 C109 C110 C111 . . . . 0.2(9) ?
C109 C110 C111 C106 . . . . -1.0(8) ?
C107 C106 C111 C110 . . . . 0.8(8) ?
C105 C106 C111 C110 . . . . -179.1(5) ?
Sn4 O8 C112 O7 2_547 . . . 178.0(3) ?
Sn4 O8 C112 C113 2_547 . . . -2.8(8) ?
Sn4 O7 C112 O8 . . . . 2.1(7) ?
Sn4 O7 C112 C113 . . . . -177.1(3) ?
O8 C112 C113 C114 . . . . -178.3(5) ?
O7 C112 C113 C114 . . . . 0.9(8) ?
C112 C113 C114 C115 . . . . 177.3(5) ?
C113 C114 C115 C116 . . . . -171.6(6) ?
C113 C114 C115 C120 . . . . 6.2(9) ?
C120 C115 C116 C117 . . . . -1.3(9) ?
C114 C115 C116 C117 . . . . 176.7(5) ?
C115 C116 C117 C118 . . . . 1.0(9) ?
C116 C117 C118 C119 . . . . -0.5(9) ?
C117 C118 C119 C120 . . . . 0.2(10) ?
C116 C115 C120 C119 . . . . 1.0(10) ?
C114 C115 C120 C119 . . . . -176.9(6) ?
C118 C119 C120 C115 . . . . -0.5(10) ?
